data_7004193
loop_
_publ_author_name
'Stylianou, Marios'
'Drouza, Chryssoula'
'Viskadourakis, Zacharias'
'Giapintzakis, John'
'Keramidas, Anastasios D.'

_publ_section_title
;
 Synthesis, structure, magnetic properties and aqueous solution
 characterization of p-hydroquinone and phenol iminodiacetate
 copper(ii) complexes
;
_journal_issue 44
_journal_name_full 'Dalton Transactions'
_journal_page_first 6188
_journal_page_last 6204
_journal_paper_doi 10.1039/b803854f
_journal_year 2008
_chemical_formula_sum 'C22 H18 Cu2 K N2 Na O22'
_chemical_formula_weight 851.57
_chemical_name_systematic
;
?
;
_space_group_IT_number 14
_symmetry_cell_setting monoclinic
_symmetry_space_group_name_Hall '-P 2yn'
_symmetry_space_group_name_H-M 'P 1 21/n 1'
_atom_sites_solution_hydrogens geom
_atom_sites_solution_primary direct
_atom_sites_solution_secondary difmap
_audit_creation_method SHELXL-97
_cell_angle_alpha 90.00
_cell_angle_beta 101.122(8)
_cell_angle_gamma 90.00
_cell_formula_units_Z 4
_cell_length_a 8.7363(6)
_cell_length_b 15.9304(12)
_cell_length_c 22.977(3)
_cell_measurement_temperature 100
_cell_volume 3137.7(5)
_computing_structure_refinement 'SHELXL-97 (Sheldrick, 1997)'
_diffrn_ambient_temperature 100
_diffrn_measured_fraction_theta_full 0.996
_diffrn_measured_fraction_theta_max 0.996
_diffrn_radiation_monochromator graphite
_diffrn_radiation_source 'fine-focus sealed tube'
_diffrn_radiation_type MoK\a
_diffrn_radiation_wavelength 0.71073
_diffrn_reflns_av_R_equivalents 0.0867
_diffrn_reflns_av_sigmaI/netI 0.1032
_diffrn_reflns_limit_h_max 10
_diffrn_reflns_limit_h_min -10
_diffrn_reflns_limit_k_max 17
_diffrn_reflns_limit_k_min -18
_diffrn_reflns_limit_l_max 26
_diffrn_reflns_limit_l_min -27
_diffrn_reflns_number 31738
_diffrn_reflns_theta_full 25.10
_diffrn_reflns_theta_max 25.10
_diffrn_reflns_theta_min 3.24
_exptl_absorpt_coefficient_mu 1.599
_exptl_absorpt_correction_T_max 0.868
_exptl_absorpt_correction_T_min 0.643
_exptl_absorpt_correction_type analytical
_exptl_crystal_density_diffrn 1.803
_exptl_crystal_density_method 'not measured'
_exptl_crystal_F_000 1712
_exptl_crystal_size_max 0.525
_exptl_crystal_size_mid 0.268
_exptl_crystal_size_min 0.101
_refine_diff_density_max 1.542
_refine_diff_density_min -1.412
_refine_diff_density_rms 0.195
_refine_ls_extinction_method none
_refine_ls_goodness_of_fit_ref 1.041
_refine_ls_hydrogen_treatment mixed
_refine_ls_matrix_type full
_refine_ls_number_parameters 460
_refine_ls_number_reflns 5568
_refine_ls_number_restraints 0
_refine_ls_restrained_S_all 1.041
_refine_ls_R_factor_all 0.1118
_refine_ls_R_factor_gt 0.0752
_refine_ls_shift/su_max 0.001
_refine_ls_shift/su_mean 0.000
_refine_ls_structure_factor_coef Fsqd
_refine_ls_weighting_details 'calc w=1/[\s^2^(Fo^2^)+(0.1634P)^2^+0.0000P] where P=(Fo^2^+2Fc^2^)/3'
_refine_ls_weighting_scheme calc
_refine_ls_wR_factor_gt 0.2016
_refine_ls_wR_factor_ref 0.2376
_reflns_number_gt 3437
_reflns_number_total 5568
_reflns_threshold_expression >2sigma(I)
_cod_data_source_file b803854f.txt
_cod_data_source_block Cu9
_cod_depositor_comments
;
The following automatic conversions were performed:
'_symmetry_cell_setting' value 'Monoclinic' changed to 'monoclinic'
according to '/home/saulius/struct/CIF-dictionaries/cif_core.dic'
dictionary named 'cif_core.dic' version 2.4.1 from 2010-06-29.

Automatic conversion script
Id: cif_fix_enum 1527 2010-12-29 10:47:43Z saulius 
;
_cod_original_sg_symbol_H-M P21/n
_cod_database_code 7004193

loop_
_symmetry_equiv_pos_as_xyz
'x, y, z'
'-x+1/2, y+1/2, -z+1/2'
'-x, -y, -z'
'x-1/2, -y-1/2, z-1/2'

loop_
_atom_site_label
_atom_site_type_symbol
_atom_site_fract_x
_atom_site_fract_y
_atom_site_fract_z
_atom_site_U_iso_or_equiv
_atom_site_adp_type
_atom_site_occupancy
_atom_site_symmetry_multiplicity
_atom_site_calc_flag
_atom_site_refinement_flags
_atom_site_disorder_assembly
_atom_site_disorder_group
C9' C 0.8085(9) 0.4088(6) 0.9138(4) 0.0156(19) Uani 1 1 d . . .
C8' C 0.8820(9) 0.4833(6) 0.8874(4) 0.0155(19) Uani 1 1 d . . .
O6W O 0.6127(16) 0.1829(9) 0.8254(7) 0.119(5) Uani 1 1 d . . .
O7W O 0.7794(17) 0.1815(10) 0.8022(6) 0.127(5) Uani 1 1 d . . .
O3W O 0.415(3) 0.0782(14) 0.0046(9) 0.203(10) Uani 1 1 d . . .
Cu1 Cu 0.33713(11) 0.36245(7) 0.74847(4) 0.0144(3) Uani 1 1 d . . .
Cu1' Cu 0.68923(11) 0.40155(7) 0.78626(4) 0.0131(3) Uani 1 1 d . . .
Na1 Na 0.4999(4) 0.2695(3) 0.91228(17) 0.0333(10) Uani 1 1 d . . .
K1 K 0.9057(7) 0.1681(4) 0.8935(3) 0.134(2) Uani 1 1 d . . .
O4' O 0.8412(7) 0.4037(4) 0.9706(3) 0.0211(15) Uani 1 1 d . . .
O6' O 0.5817(7) 0.3644(4) 1.0113(3) 0.0217(14) Uani 1 1 d . . .
O3 O 0.2904(8) 0.2900(4) 0.8128(3) 0.0246(15) Uani 1 1 d . . .
O5' O 0.1015(7) 0.4448(4) 0.7474(3) 0.0207(14) Uani 1 1 d . . .
O1 O 1.0836(6) 0.1928(4) 1.2418(2) 0.0143(13) Uani 1 1 d . . .
O3' O 0.8963(6) 0.3776(4) 0.7701(3) 0.0164(13) Uani 1 1 d . . .
O2' O 0.7321(7) 0.3563(4) 0.8811(3) 0.0216(15) Uani 1 1 d . . .
O4 O 0.2474(8) 0.4113(5) 0.5760(3) 0.0356(18) Uani 1 1 d . . .
O6 O 1.0539(8) 0.2846(5) 1.0065(3) 0.0322(18) Uani 1 1 d . . .
O1W O 0.3709(9) 0.0791(5) 0.8219(3) 0.0367(18) Uani 1 1 d . . .
O2 O 0.3388(7) 0.4219(4) 0.6728(3) 0.0178(14) Uani 1 1 d . . .
N1' N 0.8026(8) 0.5042(4) 0.8269(3) 0.0126(15) Uani 1 1 d . . .
O8W O 0.8785(9) 0.0116(5) 0.8274(4) 0.044(2) Uani 1 1 d . . .
N1 N 0.2220(8) 0.2722(5) 0.6967(3) 0.0174(17) Uani 1 1 d . . .
C4' C 0.5667(9) 0.4151(6) 1.0590(4) 0.016(2) Uani 1 1 d . . .
O1' O 0.4800(6) 0.4414(4) 0.7945(3) 0.0176(14) Uani 1 1 d . . .
C5 C 0.9524(10) 0.2903(6) 1.0971(4) 0.019(2) Uani 1 1 d . . .
H5 H 0.8728 0.3258 1.0791 0.022 Uiso 1 1 calc R . .
O5 O 1.1172(9) 0.1962(5) 0.8299(4) 0.047(2) Uani 1 1 d . . .
C2' C 0.6501(10) 0.5300(6) 1.1249(4) 0.0170(19) Uani 1 1 d . . .
H2' H 0.7180 0.5746 1.1364 0.020 Uiso 1 1 calc R . .
C11' C -0.0211(9) 0.4430(6) 0.7676(3) 0.016(2) Uani 1 1 d . . .
C3' C 0.6670(9) 0.4823(6) 1.0760(4) 0.0142(19) Uani 1 1 d . . .
H3' H 0.7447 0.4950 1.0548 0.017 Uiso 1 1 calc R . .
C6' C 0.4347(9) 0.4458(5) 1.1392(4) 0.0124(18) Uani 1 1 d . . .
C10' C 0.9195(10) 0.5236(6) 0.7896(4) 0.0172(19) Uani 1 1 d . . .
H1'A H 1.0057 0.5548 0.8127 0.021 Uiso 1 1 calc R . .
H1'B H 0.8719 0.5580 0.7561 0.021 Uiso 1 1 calc R . .
C4 C 1.0608(10) 0.2616(6) 1.0644(4) 0.021(2) Uani 1 1 d . . .
C6 C 0.9600(9) 0.2670(6) 1.1560(4) 0.0156(19) Uani 1 1 d . . .
C7 C 0.3343(10) 0.2040(6) 0.6877(4) 0.018(2) Uani 1 1 d . . .
H7A H 0.3827 0.1816 0.7261 0.022 Uiso 1 1 calc R . .
H7B H 0.2765 0.1589 0.6651 0.022 Uiso 1 1 calc R . .
C3 C 1.1789(10) 0.2100(6) 1.0920(4) 0.019(2) Uani 1 1 d . . .
H3 H 1.2530 0.1908 1.0711 0.023 Uiso 1 1 calc R . .
C2 C 1.1893(10) 0.1857(6) 1.1518(4) 0.017(2) Uani 1 1 d . . .
H2 H 1.2693 0.1503 1.1696 0.020 Uiso 1 1 calc R . .
C5' C 0.4509(10) 0.3977(6) 1.0896(4) 0.0178(19) Uani 1 1 d . . .
H5' H 0.3824 0.3536 1.0774 0.021 Uiso 1 1 calc R . .
O10W O 1.1075(13) 0.0418(6) 0.9643(4) 0.069(3) Uani 1 1 d . . .
C1 C 1.0801(10) 0.2146(6) 1.1846(4) 0.0146(19) Uani 1 1 d . . .
C8 C 0.1535(10) 0.3141(6) 0.6403(4) 0.022(2) Uani 1 1 d . . .
H8A H 0.0501 0.3345 0.6424 0.027 Uiso 1 1 calc R . .
H8B H 0.1431 0.2738 0.6081 0.027 Uiso 1 1 calc R . .
C7' C 0.6900(10) 0.5763(5) 0.8263(4) 0.0154(19) Uani 1 1 d . . .
H7'A H 0.7463 0.6256 0.8435 0.018 Uiso 1 1 calc R . .
H7'B H 0.6419 0.5895 0.7856 0.018 Uiso 1 1 calc R . .
C10 C 0.1100(11) 0.2370(6) 0.7306(5) 0.029(2) Uani 1 1 d . . .
H1A H 0.0864 0.1793 0.7187 0.035 Uiso 1 1 calc R . .
H1B H 0.0137 0.2689 0.7223 0.035 Uiso 1 1 calc R . .
O9W O 0.8551(10) 0.0148(6) 0.9355(4) 0.055(2) Uani 1 1 d . . .
C9 C 0.2534(10) 0.3866(6) 0.6277(4) 0.022(2) Uani 1 1 d . . .
O2W O 0.3960(13) 0.0017(7) 0.0950(6) 0.104(5) Uani 1 1 d . . .
C11 C 0.1772(12) 0.2402(6) 0.7963(5) 0.031(3) Uani 1 1 d . . .
C1' C 0.4649(9) 0.4870(6) 0.8432(4) 0.016(2) Uani 1 1 d . . .
O4W O 0.262(3) 0.2081(10) 0.9428(6) 0.205(11) Uani 1 1 d . . .
O5W O 0.751(2) 0.1562(7) 0.9661(4) 0.155(8) Uani 1 1 d . . .
H8'A H 0.8052 0.1760 1.0046 0.186 Uiso 1 1 calc R . .
H8'B H 0.7146 0.0993 0.9695 0.186 Uiso 1 1 calc R . .

loop_
_atom_site_aniso_label
_atom_site_aniso_U_11
_atom_site_aniso_U_22
_atom_site_aniso_U_33
_atom_site_aniso_U_23
_atom_site_aniso_U_13
_atom_site_aniso_U_12
C9' 0.009(4) 0.017(5) 0.023(5) -0.004(4) 0.007(4) 0.008(4)
C8' 0.010(4) 0.020(5) 0.016(4) 0.003(4) 0.002(3) -0.007(4)
O6W 0.089(10) 0.095(11) 0.165(14) -0.019(10) 0.007(9) -0.004(8)
O7W 0.101(11) 0.132(13) 0.137(12) -0.011(10) -0.006(9) -0.011(10)
O3W 0.27(3) 0.19(2) 0.173(18) 0.041(15) 0.105(17) 0.089(19)
Cu1 0.0125(6) 0.0146(7) 0.0173(6) -0.0030(4) 0.0053(4) -0.0011(4)
Cu1' 0.0085(5) 0.0148(6) 0.0165(6) -0.0030(4) 0.0037(4) 0.0004(4)
Na1 0.030(2) 0.042(3) 0.027(2) 0.0018(19) 0.0028(17) -0.0059(19)
K1 0.118(4) 0.150(5) 0.138(4) 0.011(4) 0.034(3) 0.007(4)
O4' 0.017(3) 0.032(4) 0.014(3) 0.003(3) 0.003(2) 0.001(3)
O6' 0.020(3) 0.020(4) 0.026(3) -0.009(3) 0.007(3) 0.001(3)
O3 0.033(4) 0.019(4) 0.026(4) 0.001(3) 0.015(3) 0.005(3)
O5' 0.018(3) 0.020(4) 0.028(3) -0.002(3) 0.013(3) 0.000(3)
O1 0.010(3) 0.016(4) 0.019(3) 0.003(3) 0.009(2) 0.004(2)
O3' 0.010(3) 0.018(4) 0.023(3) -0.002(3) 0.006(2) 0.002(3)
O2' 0.022(3) 0.023(4) 0.020(3) 0.001(3) 0.004(3) -0.005(3)
O4 0.047(5) 0.039(5) 0.017(4) 0.001(3) -0.004(3) 0.009(4)
O6 0.045(4) 0.036(5) 0.018(3) 0.011(3) 0.012(3) 0.013(4)
O1W 0.045(5) 0.020(4) 0.051(5) 0.001(3) 0.025(4) 0.000(3)
O2 0.014(3) 0.019(4) 0.021(3) -0.002(3) 0.004(3) -0.001(3)
N1' 0.013(4) 0.011(4) 0.014(4) 0.003(3) 0.005(3) 0.000(3)
O8W 0.040(5) 0.034(5) 0.058(5) 0.000(4) 0.013(4) 0.008(4)
N1 0.009(4) 0.016(4) 0.030(4) -0.002(3) 0.011(3) -0.003(3)
C4' 0.007(4) 0.022(6) 0.019(5) 0.003(4) 0.002(3) 0.006(4)
O1' 0.012(3) 0.020(4) 0.022(3) -0.007(3) 0.008(2) -0.001(3)
C5 0.013(4) 0.018(5) 0.023(5) 0.007(4) -0.002(4) 0.000(4)
O5 0.051(5) 0.036(5) 0.069(6) 0.019(4) 0.047(4) 0.005(4)
C2' 0.016(4) 0.014(5) 0.021(5) 0.000(4) 0.004(4) -0.004(4)
C11' 0.009(4) 0.027(6) 0.012(4) -0.001(4) 0.004(3) 0.000(4)
C3' 0.011(4) 0.016(5) 0.016(4) 0.004(4) 0.005(3) 0.003(4)
C6' 0.005(4) 0.013(5) 0.019(4) 0.003(4) 0.003(3) 0.001(3)
C10' 0.022(5) 0.012(5) 0.018(5) 0.002(4) 0.004(4) 0.001(4)
C4 0.019(5) 0.025(6) 0.018(5) 0.004(4) 0.002(4) -0.004(4)
C6 0.007(4) 0.021(5) 0.020(5) 0.000(4) 0.004(3) -0.005(4)
C7 0.018(5) 0.014(5) 0.024(5) -0.005(4) 0.007(4) -0.002(4)
C3 0.017(5) 0.023(6) 0.022(5) -0.004(4) 0.012(4) 0.003(4)
C2 0.009(4) 0.022(6) 0.018(5) 0.000(4) 0.001(3) -0.003(4)
C5' 0.016(5) 0.013(5) 0.023(5) -0.006(4) 0.001(4) -0.002(4)
O10W 0.129(9) 0.037(6) 0.048(5) 0.001(4) 0.039(6) -0.004(5)
C1 0.020(5) 0.009(5) 0.015(4) 0.000(3) 0.006(4) -0.001(4)
C8 0.013(5) 0.027(6) 0.026(5) -0.011(4) 0.002(4) 0.004(4)
C7' 0.020(5) 0.007(5) 0.020(5) 0.001(4) 0.008(4) 0.000(4)
C10 0.022(5) 0.014(6) 0.057(7) -0.009(5) 0.022(5) -0.002(4)
O9W 0.066(6) 0.053(6) 0.047(5) -0.003(4) 0.015(4) -0.017(5)
C9 0.016(5) 0.023(6) 0.024(5) -0.004(4) -0.001(4) 0.010(4)
O2W 0.083(8) 0.049(7) 0.145(11) -0.014(7) -0.068(8) 0.003(6)
C11 0.036(6) 0.012(6) 0.055(7) 0.003(5) 0.032(5) 0.003(5)
C1' 0.011(4) 0.020(5) 0.017(4) 0.002(4) 0.002(3) 0.009(4)
O4W 0.45(3) 0.120(13) 0.078(9) 0.057(9) 0.136(14) 0.179(17)
O5W 0.39(3) 0.045(7) 0.031(6) 0.010(5) 0.049(9) 0.056(11)

loop_
_atom_type_symbol
_atom_type_description
_atom_type_scat_dispersion_real
_atom_type_scat_dispersion_imag
_atom_type_scat_source
C C 0.0033 0.0016 'International Tables Vol C Tables 4.2.6.8 and 6.1.1.4'
H H 0.0000 0.0000 'International Tables Vol C Tables 4.2.6.8 and 6.1.1.4'
N N 0.0061 0.0033 'International Tables Vol C Tables 4.2.6.8 and 6.1.1.4'
O O 0.0106 0.0060 'International Tables Vol C Tables 4.2.6.8 and 6.1.1.4'
Na Na 0.0362 0.0249 'International Tables Vol C Tables 4.2.6.8 and 6.1.1.4'
K K 0.2009 0.2494 'International Tables Vol C Tables 4.2.6.8 and 6.1.1.4'
Cu Cu 0.3201 1.2651 'International Tables Vol C Tables 4.2.6.8 and 6.1.1.4'

loop_
_geom_angle_atom_site_label_1
_geom_angle_atom_site_label_2
_geom_angle_atom_site_label_3
_geom_angle
_geom_angle_site_symmetry_1
_geom_angle_site_symmetry_3
_geom_angle_publ_flag
O2' C9' O4' 124.4(9) . . ?
O2' C9' C8' 120.3(8) . . ?
O4' C9' C8' 115.1(8) . . ?
N1' C8' C9' 113.2(7) . . ?
O7W O6W K1 52.9(6) . . ?
O7W O6W Na1 134.7(9) . . ?
K1 O6W Na1 93.1(5) . . ?
O6W O7W K1 90.3(9) . . ?
O1' Cu1 O3 100.1(3) . . ?
O1' Cu1 O2 93.2(3) . . ?
O3 Cu1 O2 166.2(3) . . ?
O1' Cu1 N1 170.1(3) . . ?
O3 Cu1 N1 82.7(3) . . ?
O2 Cu1 N1 84.8(3) . . ?
O1' Cu1 O1 77.1(2) . 4_565 ?
O3 Cu1 O1 98.8(2) . 4_565 ?
O2 Cu1 O1 87.7(2) . 4_565 ?
N1 Cu1 O1 93.1(2) . 4_565 ?
O1' Cu1 O5' 96.3(2) . . ?
O3 Cu1 O5' 91.5(2) . . ?
O2 Cu1 O5' 83.3(2) . . ?
N1 Cu1 O5' 93.1(2) . . ?
O1 Cu1 O5' 168.6(2) 4_565 . ?
O1 Cu1' O3' 96.4(2) 4_565 . ?
O1 Cu1' O1' 86.8(2) 4_565 . ?
O3' Cu1' O1' 171.0(3) . . ?
O1 Cu1' N1' 175.7(3) 4_565 . ?
O3' Cu1' N1' 81.9(3) . . ?
O1' Cu1' N1' 94.3(3) . . ?
O1 Cu1' O2' 103.5(2) 4_565 . ?
O3' Cu1' O2' 97.7(2) . . ?
O1' Cu1' O2' 89.7(2) . . ?
N1' Cu1' O2' 80.7(2) . . ?
O4W Na1 O3 79.5(4) . . ?
O4W Na1 O2' 171.6(4) . . ?
O3 Na1 O2' 98.0(2) . . ?
O4W Na1 O6' 94.6(4) . . ?
O3 Na1 O6' 132.8(3) . . ?
O2' Na1 O6' 81.1(2) . . ?
O4W Na1 O6W 115.9(5) . . ?
O3 Na1 O6W 73.9(3) . . ?
O2' Na1 O6W 70.7(3) . . ?
O6' Na1 O6W 144.4(3) . . ?
O4W Na1 O5W 103.7(5) . . ?
O3 Na1 O5W 140.8(3) . . ?
O2' Na1 O5W 83.4(4) . . ?
O6' Na1 O5W 86.2(3) . . ?
O6W Na1 O5W 69.7(4) . . ?
O4W Na1 K1 132.2(3) . . ?
O3 Na1 K1 115.8(2) . . ?
O2' Na1 K1 56.17(18) . . ?
O6' Na1 K1 102.74(19) . . ?
O6W Na1 K1 43.2(3) . . ?
O5W Na1 K1 35.6(3) . . ?
O7W K1 O5W 115.9(6) . . ?
O7W K1 O5 74.1(5) . . ?
O5W K1 O5 168.4(5) . . ?
O7W K1 O9W 110.2(5) . . ?
O5W K1 O9W 61.0(4) . . ?
O5 K1 O9W 122.7(4) . . ?
O7W K1 O6W 36.9(5) . . ?
O5W K1 O6W 79.1(6) . . ?
O5 K1 O6W 110.5(5) . . ?
O9W K1 O6W 94.7(4) . . ?
O7W K1 O8W 66.8(5) . . ?
O5W K1 O8W 107.6(4) . . ?
O5 K1 O8W 81.3(3) . . ?
O9W K1 O8W 53.6(3) . . ?
O6W K1 O8W 78.6(4) . . ?
O7W K1 O10W 137.2(5) . . ?
O5W K1 O10W 85.2(4) . . ?
O5 K1 O10W 90.8(3) . . ?
O9W K1 O10W 46.0(3) . . ?
O6W K1 O10W 140.0(4) . . ?
O8W K1 O10W 71.5(3) . . ?
O7W K1 O4W 127.2(5) . 1_655 ?
O5W K1 O4W 115.0(5) . 1_655 ?
O5 K1 O4W 53.9(3) . 1_655 ?
O9W K1 O4W 105.8(4) . 1_655 ?
O6W K1 O4W 158.9(5) . 1_655 ?
O8W K1 O4W 109.6(3) . 1_655 ?
O10W K1 O4W 59.9(3) . 1_655 ?
O7W K1 O6 139.6(5) . . ?
O5W K1 O6 70.9(4) . . ?
O5 K1 O6 97.7(3) . . ?
O9W K1 O6 107.4(3) . . ?
O6W K1 O6 126.2(4) . . ?
O8W K1 O6 152.6(3) . . ?
O10W K1 O6 81.1(3) . . ?
O4W K1 O6 52.2(3) 1_655 . ?
O7W K1 O2' 72.2(5) . . ?
O5W K1 O2' 79.6(3) . . ?
O5 K1 O2' 99.1(3) . . ?
O9W K1 O2' 137.7(3) . . ?
O6W K1 O2' 61.1(3) . . ?
O8W K1 O2' 137.2(3) . . ?
O10W K1 O2' 150.6(3) . . ?
O4W K1 O2' 104.4(3) 1_655 . ?
O6 K1 O2' 70.1(2) . . ?
O7W K1 Na1 76.7(4) . . ?
O5W K1 Na1 46.5(3) . . ?
O5 K1 Na1 137.0(3) . . ?
O9W K1 Na1 96.7(3) . . ?
O6W K1 Na1 43.6(3) . . ?
O8W K1 Na1 114.7(2) . . ?
O10W K1 Na1 131.7(3) . . ?
O4W K1 Na1 135.4(3) 1_655 . ?
O6 K1 Na1 84.71(19) . . ?
O2' K1 Na1 41.40(14) . . ?
C4' O6' Na1 159.7(5) . . ?
C11 O3 Cu1 113.8(6) . . ?
C11 O3 Na1 123.3(6) . . ?
Cu1 O3 Na1 120.5(3) . . ?
C11' O5' Cu1 140.1(6) . . ?
C1 O1 Cu1' 128.8(5) . 4_666 ?
C1 O1 Cu1 108.0(5) . 4_666 ?
Cu1' O1 Cu1 91.4(2) 4_666 4_666 ?
C11' O3' Cu1' 113.7(5) 1_655 . ?
C9' O2' Cu1' 110.0(6) . . ?
C9' O2' Na1 122.7(6) . . ?
Cu1' O2' Na1 115.6(3) . . ?
C9' O2' K1 111.9(5) . . ?
Cu1' O2' K1 110.8(2) . . ?
Na1 O2' K1 82.4(2) . . ?
C4 O6 K1 124.0(6) . . ?
C9 O2 Cu1 113.4(6) . . ?
C8' N1' C10' 110.0(6) . . ?
C8' N1' C7' 111.7(7) . . ?
C10' N1' C7' 110.8(6) . . ?
C8' N1' Cu1' 110.5(5) . . ?
C10' N1' Cu1' 103.2(5) . . ?
C7' N1' Cu1' 110.3(5) . . ?
C10 N1 C8 115.9(7) . . ?
C10 N1 C7 108.4(7) . . ?
C8 N1 C7 111.8(7) . . ?
C10 N1 Cu1 105.4(5) . . ?
C8 N1 Cu1 105.5(6) . . ?
C7 N1 Cu1 109.4(5) . . ?
C5' C4' O6' 118.7(8) . . ?
C5' C4' C3' 120.0(8) . . ?
O6' C4' C3' 121.3(7) . . ?
C1' O1' Cu1 129.9(5) . . ?
C1' O1' Cu1' 119.2(5) . . ?
Cu1 O1' Cu1' 104.4(3) . . ?
C6 C5 C4 121.8(8) . . ?
C11 O5 K1 151.9(7) 1_655 . ?
C1' C2' C3' 121.6(8) 3_667 . ?
O5' C11' O3' 124.7(8) . 1_455 ?
O5' C11' C10' 118.7(8) . 1_455 ?
O3' C11' C10' 116.5(7) 1_455 1_455 ?
C2' C3' C4' 119.4(8) . . ?
C1' C6' C5' 119.9(7) 3_667 . ?
C1' C6' C7' 120.3(7) 3_667 3_667 ?
C5' C6' C7' 119.8(8) . 3_667 ?
N1' C10' C11' 109.5(7) . 1_655 ?
O6 C4 C3 119.8(8) . . ?
O6 C4 C5 121.9(8) . . ?
C3 C4 C5 118.3(8) . . ?
C5 C6 C1 120.3(8) . . ?
C5 C6 C7 119.2(8) . 4_666 ?
C1 C6 C7 120.5(8) . 4_666 ?
C6 C7 N1 113.8(7) 4_565 . ?
C4 C3 C2 120.9(8) . . ?
C1 C2 C3 120.7(8) . . ?
C4' C5' C6' 120.5(8) . . ?
O1 C1 C6 118.8(7) . . ?
O1 C1 C2 123.2(8) . . ?
C6 C1 C2 118.0(8) . . ?
N1 C8 C9 111.3(7) . . ?
C6' C7' N1' 110.6(7) 3_667 . ?
N1 C10 C11 110.2(8) . . ?
O4 C9 O2 122.9(9) . . ?
O4 C9 C8 120.5(8) . . ?
O2 C9 C8 116.6(8) . . ?
O5 C11 O3 124.7(11) 1_455 . ?
O5 C11 C10 118.5(10) 1_455 . ?
O3 C11 C10 116.8(8) . . ?
O1' C1' C2' 121.8(8) . 3_667 ?
O1' C1' C6' 119.5(7) . 3_667 ?
C2' C1' C6' 118.7(8) 3_667 3_667 ?
Na1 O4W K1 141.9(5) . 1_455 ?
K1 O5W Na1 97.9(4) . . ?

loop_
_geom_bond_atom_site_label_1
_geom_bond_atom_site_label_2
_geom_bond_distance
_geom_bond_site_symmetry_2
_geom_bond_publ_flag
C9' O2' 1.230(10) . ?
C9' O4' 1.283(10) . ?
C9' C8' 1.529(13) . ?
C8' N1' 1.468(11) . ?
O6W O7W 1.645(19) . ?
O6W K1 2.740(15) . ?
O6W Na1 2.759(16) . ?
O7W K1 2.184(15) . ?
Cu1 O1' 1.936(6) . ?
Cu1 O3 1.978(6) . ?
Cu1 O2 1.983(6) . ?
Cu1 N1 2.009(7) . ?
Cu1 O1 2.358(6) 4_565 ?
Cu1 O5' 2.437(6) . ?
Cu1' O1 1.947(6) 4_565 ?
Cu1' O3' 1.953(5) . ?
Cu1' O1' 1.978(6) . ?
Cu1' N1' 2.042(7) . ?
Cu1' O2' 2.257(6) . ?
Na1 O4W 2.52(2) . ?
Na1 O3 2.659(7) . ?
Na1 O2' 2.665(7) . ?
Na1 O6' 2.710(7) . ?
Na1 O5W 2.926(15) . ?
Na1 K1 3.994(7) . ?
K1 O5W 2.347(15) . ?
K1 O5 2.604(9) . ?
K1 O9W 2.694(11) . ?
K1 O8W 2.906(10) . ?
K1 O10W 2.949(12) . ?
K1 O4W 3.16(3) 1_655 ?
K1 O6 3.250(10) . ?
K1 O2' 3.347(9) . ?
O6' C4' 1.388(10) . ?
O3 C11 1.268(12) . ?
O5' C11' 1.248(10) . ?
O1 C1 1.355(10) . ?
O1 Cu1' 1.947(6) 4_666 ?
O1 Cu1 2.358(5) 4_666 ?
O3' C11' 1.275(11) 1_655 ?
O4 C9 1.241(11) . ?
O6 C4 1.371(10) . ?
O2 C9 1.284(11) . ?
N1' C10' 1.487(11) . ?
N1' C7' 1.510(11) . ?
N1 C10 1.475(11) . ?
N1 C8 1.477(12) . ?
N1 C7 1.504(11) . ?
C4' C5' 1.368(12) . ?
C4' C3' 1.391(12) . ?
O1' C1' 1.363(10) . ?
C5 C6 1.393(12) . ?
C5 C4 1.394(12) . ?
O5 C11 1.234(12) 1_655 ?
C2' C1' 1.380(12) 3_667 ?
C2' C3' 1.388(12) . ?
C11' O3' 1.275(11) 1_455 ?
C11' C10' 1.509(13) 1_455 ?
C6' C1' 1.393(12) 3_667 ?
C6' C5' 1.403(12) . ?
C6' C7' 1.508(11) 3_667 ?
C10' C11' 1.509(13) 1_655 ?
C4 C3 1.375(13) . ?
C6 C1 1.401(12) . ?
C6 C7 1.502(12) 4_666 ?
C7 C6 1.502(12) 4_565 ?
C3 C2 1.412(12) . ?
C2 C1 1.402(12) . ?
C8 C9 1.510(14) . ?
C7' C6' 1.508(11) 3_667 ?
C10 C11 1.509(15) . ?
C11 O5 1.234(12) 1_455 ?
C1' C2' 1.380(12) 3_667 ?
C1' C6' 1.393(12) 3_667 ?
O4W K1 3.16(3) 1_455 ?
